data_8105346
loop_
_publ_author_name
'Shu-Fang, Fang'
'Jia, Gu'
'Yuan-Zhen, Xiong'
'Guo-Ping, Huang'
'Jian-Ping, Huang'

_publ_section_title
;
 Crystal structure of
 7-ethoxy-6,8-difluoro-4-oxo-1-pyridin-2-ylmethyl-1,4-dihydro-quinoline-3-carboxylic
 acid, C18H14F2N2O4
;
_journal_issue 4
_journal_name_full 'Zeitschrift f\"ur Kristallographie - New Crystal Structures'
_journal_page_first 971
_journal_page_last 973
_journal_paper_doi 10.1515/ncrs-2020-0128
_journal_volume 235
_journal_year 2020
_chemical_formula_moiety 'C18 H14 F2 N2 O4'
_chemical_formula_sum 'C18 H14 F2 N2 O4'
_chemical_formula_weight 360.31
_chemical_name_common
;
7-Ethoxy-6,8-difluoro-4-oxo-1-pyridin-2-ylmethyl-1,4-dihydro-quinoline-3-
carboxylic acid
;
_space_group_crystal_system triclinic
_space_group_IT_number 2
_space_group_name_Hall '-P 1'
_space_group_name_H-M_alt 'P -1'
_atom_sites_solution_hydrogens geom
_audit_creation_method SHELXL-2014/7
_cell_angle_alpha 83.409(6)
_cell_angle_beta 83.283(6)
_cell_angle_gamma 83.728(6)
_cell_formula_units_Z 2
_cell_length_a 6.377(3)
_cell_length_b 9.466(5)
_cell_length_c 13.367(7)
_cell_measurement_reflns_used 2709
_cell_measurement_temperature 296(2)
_cell_measurement_theta_max 27.49
_cell_measurement_theta_min 2.54
_cell_volume 792.3(7)
_computing_cell_refinement 'APEX2, SAINT and SADABS [1]'
_computing_data_collection 'APEX2, SAINT and SADABS [1]'
_computing_data_reduction 'APEX2, SAINT and SADABS [1]'
_computing_molecular_graphics 'Diamond 4.0 [3]'
_computing_publication_material 'SHELXL-2014/7 (Sheldrick, 2014) [2]'
_computing_structure_refinement 'SHELXL-2014/7 (Sheldrick, 2014) [2]'
_computing_structure_solution 'SHELXL-2014/7 (Sheldrick, 2014) [2]'
_diffrn_ambient_temperature 296(2)
_diffrn_measured_fraction_theta_full 0.964
_diffrn_measured_fraction_theta_max 0.961
_diffrn_measurement_device_type 'Bruker APEX-II CCD'
_diffrn_measurement_method '\f and \w scans'
_diffrn_radiation_monochromator graphite
_diffrn_radiation_source 'sealed tube'
_diffrn_radiation_type MoK\a
_diffrn_radiation_wavelength 0.71073
_diffrn_reflns_av_R_equivalents 0.0410
_diffrn_reflns_av_unetI/netI 0.0521
_diffrn_reflns_Laue_measured_fraction_full 0.964
_diffrn_reflns_Laue_measured_fraction_max 0.961
_diffrn_reflns_limit_h_max 7
_diffrn_reflns_limit_h_min -7
_diffrn_reflns_limit_k_max 11
_diffrn_reflns_limit_k_min -11
_diffrn_reflns_limit_l_max 16
_diffrn_reflns_limit_l_min -16
_diffrn_reflns_number 5426
_diffrn_reflns_point_group_measured_fraction_full 0.964
_diffrn_reflns_point_group_measured_fraction_max 0.961
_diffrn_reflns_theta_full 25.242
_diffrn_reflns_theta_max 25.500
_diffrn_reflns_theta_min 2.795
_exptl_absorpt_coefficient_mu 0.123
_exptl_crystal_colour COLORLESS
_exptl_crystal_density_diffrn 1.510
_exptl_crystal_description BLOCK
_exptl_crystal_F_000 372
_exptl_crystal_size_max 0.190
_exptl_crystal_size_mid 0.150
_exptl_crystal_size_min 0.130
_refine_diff_density_max 0.230
_refine_diff_density_min -0.246
_refine_diff_density_rms 0.051
_refine_ls_abs_structure_details
;
 Flack x determined using 1462 quotients [(I+)-(I-)]/[(I+)+(I-)]
 (Parsons, Flack and Wagner, Acta Crystallogr. B69 (2013) 249-259).
;
_refine_ls_extinction_coef .
_refine_ls_extinction_expression Fc^*^=kFc[1+0.001xFc^2^\l^3^/sin(2\q)]^-1/4^
_refine_ls_extinction_method none
_refine_ls_goodness_of_fit_ref 1.024
_refine_ls_hydrogen_treatment constr
_refine_ls_matrix_type full
_refine_ls_number_parameters 237
_refine_ls_number_reflns 2843
_refine_ls_number_restraints 0
_refine_ls_restrained_S_all 1.024
_refine_ls_R_factor_all 0.0959
_refine_ls_R_factor_gt 0.0587
_refine_ls_shift/su_max 0.000
_refine_ls_shift/su_mean 0.000
_refine_ls_structure_factor_coef Fsqd
_refine_ls_weighting_details 'w=1/[\s^2^(Fo^2^)+(0.0779P)^2^+0.5244P] where P=(Fo^2^+2Fc^2^)/3'
_refine_ls_weighting_scheme calc
_refine_ls_wR_factor_gt 0.1511
_refine_ls_wR_factor_ref 0.1814
_reflns_Friedel_coverage 0.000
_reflns_Friedel_fraction_full .
_reflns_Friedel_fraction_max .
_reflns_number_gt 1825
_reflns_number_total 2843
_reflns_threshold_expression 'I > 2\s(I)'
_cod_data_source_file suppl_ncrs-2020-0128_suppl.cif
_cod_data_source_block 4014_0m
_cod_database_code 8105346
_shelx_shelxl_version_number 2014/7
_shelx_space_group_comment
;
The symmetry employed for this shelxl refinement is uniquely defined
by the following loop, which should always be used as a source of
symmetry information in preference to the above space-group names.
They are only intended as comments.
;
_shelx_estimated_absorpt_t_min 0.977
_shelx_estimated_absorpt_t_max 0.984

loop_
_space_group_symop_operation_xyz
'x, y, z'
'-x, -y, -z'

loop_
_atom_site_label
_atom_site_type_symbol
_atom_site_fract_x
_atom_site_fract_y
_atom_site_fract_z
_atom_site_U_iso_or_equiv
_atom_site_adp_type
_atom_site_occupancy
_atom_site_site_symmetry_order
_atom_site_calc_flag
_atom_site_refinement_flags_posn
_atom_site_refinement_flags_adp
_atom_site_refinement_flags_occupancy
_atom_site_disorder_assembly
_atom_site_disorder_group
C1 C 0.0338(4) 0.6786(3) 0.3201(2) 0.0374(6) Uani 1 1 d . . . . .
C2 C 0.1475(5) 0.7476(3) 0.3806(2) 0.0467(7) Uani 1 1 d . . . . .
C3 C 0.0867(5) 0.7612(4) 0.4815(2) 0.0567(9) Uani 1 1 d . . . . .
C4 C -0.0974(5) 0.7005(4) 0.5253(2) 0.0565(9) Uani 1 1 d . . . . .
C5 C -0.2151(5) 0.6337(3) 0.4698(2) 0.0500(8) Uani 1 1 d . . . . .
H5 H -0.3386 0.5963 0.5003 0.060 Uiso 1 1 calc R U . . .
C6 C -0.1519(4) 0.6211(3) 0.3681(2) 0.0387(7) Uani 1 1 d . . . . .
C7 C -0.2776(5) 0.5457(3) 0.3109(2) 0.0419(7) Uani 1 1 d . . . . .
C8 C -0.2015(4) 0.5319(3) 0.2085(2) 0.0381(6) Uani 1 1 d . . . . .
C9 C -0.0209(4) 0.5922(3) 0.1665(2) 0.0385(7) Uani 1 1 d . . . . .
H9 H 0.0235 0.5834 0.0985 0.046 Uiso 1 1 calc R U . . .
C10 C -0.3117(5) 0.4531(3) 0.1427(2) 0.0460(7) Uani 1 1 d . . . . .
C11 C 0.2754(4) 0.7323(3) 0.1591(2) 0.0431(7) Uani 1 1 d . . . . .
H11A H 0.3068 0.6932 0.0945 0.052 Uiso 1 1 calc R U . . .
H11B H 0.3999 0.7101 0.1954 0.052 Uiso 1 1 calc R U . . .
C12 C 0.2304(5) 0.8931(3) 0.1405(2) 0.0412(7) Uani 1 1 d . . . . .
C13 C -0.0044(6) 1.0889(4) 0.1141(3) 0.0687(10) Uani 1 1 d . . . . .
H13 H -0.1436 1.1284 0.1100 0.082 Uiso 1 1 calc R U . . .
C14 C 0.1522(7) 1.1788(4) 0.0984(3) 0.0645(10) Uani 1 1 d . . . . .
H14 H 0.1202 1.2768 0.0840 0.077 Uiso 1 1 calc R U . . .
C15 C 0.3554(6) 1.1222(4) 0.1044(3) 0.0660(10) Uani 1 1 d . . . . .
H15 H 0.4653 1.1810 0.0941 0.079 Uiso 1 1 calc R U . . .
C16 C 0.3980(5) 0.9772(4) 0.1258(3) 0.0569(9) Uani 1 1 d . . . . .
H16 H 0.5364 0.9364 0.1304 0.068 Uiso 1 1 calc R U . . .
C17 C 0.1701(7) 0.8753(4) 0.6228(3) 0.0792(12) Uani 1 1 d . . . . .
H17A H 0.1606 0.7938 0.6737 0.095 Uiso 1 1 calc R U . . .
H17B H 0.0350 0.9334 0.6269 0.095 Uiso 1 1 calc R U . . .
C18 C 0.3431(7) 0.9613(5) 0.6412(3) 0.0824(13) Uani 1 1 d . . . . .
H18A H 0.4733 0.9004 0.6445 0.124 Uiso 1 1 calc R U . . .
H18B H 0.3060 1.0024 0.7041 0.124 Uiso 1 1 calc R U . . .
H18C H 0.3608 1.0361 0.5869 0.124 Uiso 1 1 calc R U . . .
F1 F 0.3271(3) 0.8062(2) 0.34132(13) 0.0661(6) Uani 1 1 d . . . . .
F2 F -0.1595(4) 0.7071(3) 0.62488(14) 0.0873(8) Uani 1 1 d . . . . .
N1 N 0.0956(3) 0.6631(2) 0.21797(17) 0.0384(6) Uani 1 1 d . . . . .
N2 N 0.0306(4) 0.9465(3) 0.1350(2) 0.0574(7) Uani 1 1 d . . . . .
O1 O -0.4862(4) 0.3988(2) 0.18767(18) 0.0618(7) Uani 1 1 d . . . . .
H1 H -0.5087 0.4202 0.2460 0.093 Uiso 1 1 calc R U . . .
O2 O -0.2505(4) 0.4374(3) 0.05602(18) 0.0623(7) Uani 1 1 d . . . . .
O3 O -0.4459(4) 0.4949(2) 0.35270(16) 0.0609(7) Uani 1 1 d . . . . .
O4 O 0.2165(5) 0.8296(4) 0.5283(2) 0.0989(11) Uani 1 1 d . . . . .

loop_
_atom_site_aniso_label
_atom_site_aniso_U_11
_atom_site_aniso_U_22
_atom_site_aniso_U_33
_atom_site_aniso_U_23
_atom_site_aniso_U_13
_atom_site_aniso_U_12
C1 0.0385(16) 0.0327(15) 0.0419(15) -0.0058(12) -0.0018(12) -0.0076(12)
C2 0.0432(17) 0.0516(18) 0.0486(17) -0.0076(14) -0.0018(13) -0.0200(14)
C3 0.059(2) 0.066(2) 0.0521(19) -0.0154(16) -0.0081(16) -0.0251(17)
C4 0.062(2) 0.069(2) 0.0411(17) -0.0136(15) 0.0033(15) -0.0218(17)
C5 0.0494(18) 0.0520(19) 0.0494(17) -0.0058(14) 0.0067(14) -0.0205(15)
C6 0.0407(16) 0.0307(15) 0.0449(16) -0.0032(12) -0.0015(13) -0.0087(12)
C7 0.0431(17) 0.0333(15) 0.0497(17) -0.0016(12) 0.0000(13) -0.0131(13)
C8 0.0386(16) 0.0271(14) 0.0499(16) -0.0055(12) -0.0043(12) -0.0074(12)
C9 0.0440(16) 0.0316(15) 0.0410(15) -0.0071(12) -0.0015(12) -0.0083(12)
C10 0.0448(18) 0.0378(17) 0.058(2) -0.0099(14) -0.0055(15) -0.0091(13)
C11 0.0354(16) 0.0469(18) 0.0482(16) -0.0113(13) 0.0049(13) -0.0124(13)
C12 0.0437(18) 0.0423(17) 0.0394(15) -0.0065(12) -0.0011(12) -0.0138(13)
C13 0.061(2) 0.059(2) 0.082(3) -0.0010(19) -0.0045(19) 0.0008(18)
C14 0.083(3) 0.0406(19) 0.069(2) -0.0053(16) -0.0027(19) -0.0094(18)
C15 0.069(3) 0.048(2) 0.086(3) -0.0113(18) -0.0081(19) -0.0233(18)
C16 0.0477(19) 0.052(2) 0.075(2) -0.0098(16) -0.0095(16) -0.0173(15)
C17 0.104(3) 0.077(3) 0.066(2) -0.020(2) -0.015(2) -0.029(2)
C18 0.099(3) 0.092(3) 0.068(2) -0.026(2) -0.012(2) -0.039(3)
F1 0.0633(12) 0.0871(14) 0.0565(11) -0.0147(10) -0.0001(9) -0.0454(11)
F2 0.0987(17) 0.125(2) 0.0476(11) -0.0266(12) 0.0117(11) -0.0569(15)
N1 0.0372(13) 0.0361(13) 0.0435(13) -0.0067(10) -0.0005(10) -0.0114(10)
N2 0.0460(17) 0.0523(18) 0.0738(19) -0.0015(14) -0.0051(13) -0.0114(13)
O1 0.0633(15) 0.0595(14) 0.0700(15) -0.0179(12) 0.0007(12) -0.0349(12)
O2 0.0587(15) 0.0770(17) 0.0587(15) -0.0279(12) -0.0038(11) -0.0200(12)
O3 0.0617(14) 0.0692(15) 0.0564(13) -0.0117(11) 0.0093(11) -0.0386(12)
O4 0.098(2) 0.155(3) 0.0619(16) -0.0436(17) 0.0030(14) -0.073(2)

loop_
_atom_type_symbol
_atom_type_description
_atom_type_scat_dispersion_real
_atom_type_scat_dispersion_imag
_atom_type_scat_source
C C 0.0033 0.0016 'International Tables Vol C Tables 4.2.6.8 and 6.1.1.4'
H H 0.0000 0.0000 'International Tables Vol C Tables 4.2.6.8 and 6.1.1.4'
N N 0.0061 0.0033 'International Tables Vol C Tables 4.2.6.8 and 6.1.1.4'
O O 0.0106 0.0060 'International Tables Vol C Tables 4.2.6.8 and 6.1.1.4'
F F 0.0171 0.0103 'International Tables Vol C Tables 4.2.6.8 and 6.1.1.4'

loop_
_geom_angle_atom_site_label_1
_geom_angle_atom_site_label_2
_geom_angle_atom_site_label_3
_geom_angle
_geom_angle_site_symmetry_1
_geom_angle_site_symmetry_3
N1 C1 C2 123.9(2) . .
N1 C1 C6 119.6(2) . .
C2 C1 C6 116.5(2) . .
F1 C2 C3 115.7(2) . .
F1 C2 C1 120.8(3) . .
C3 C2 C1 123.5(3) . .
O4 C3 C2 115.5(3) . .
O4 C3 C4 127.1(3) . .
C2 C3 C4 117.4(3) . .
F2 C4 C5 119.0(3) . .
F2 C4 C3 119.5(3) . .
C5 C4 C3 121.5(3) . .
C4 C5 C6 120.4(3) . .
C5 C6 C1 120.6(2) . .
C5 C6 C7 119.4(2) . .
C1 C6 C7 120.0(2) . .
O3 C7 C8 122.4(2) . .
O3 C7 C6 120.7(3) . .
C8 C7 C6 116.9(2) . .
C9 C8 C7 120.0(2) . .
C9 C8 C10 117.9(3) . .
C7 C8 C10 122.2(2) . .
N1 C9 C8 123.8(3) . .
O2 C10 O1 121.1(3) . .
O2 C10 C8 124.1(3) . .
O1 C10 C8 114.8(3) . .
N1 C11 C12 112.8(2) . .
N2 C12 C16 122.8(3) . .
N2 C12 C11 117.8(2) . .
C16 C12 C11 119.3(3) . .
N2 C13 C14 123.9(4) . .
C15 C14 C13 118.5(3) . .
C14 C15 C16 119.5(3) . .
C15 C16 C12 118.6(3) . .
O4 C17 C18 108.3(3) . .
C9 N1 C1 119.7(2) . .
C9 N1 C11 116.9(2) . .
C1 N1 C11 123.2(2) . .
C12 N2 C13 116.8(3) . .
C3 O4 C17 125.2(3) . .

loop_
_geom_bond_atom_site_label_1
_geom_bond_atom_site_label_2
_geom_bond_distance
_geom_bond_site_symmetry_2
C1 N1 1.396(3) .
C1 C2 1.403(4) .
C1 C6 1.412(4) .
C2 F1 1.351(3) .
C2 C3 1.376(4) .
C3 O4 1.352(4) .
C3 C4 1.401(4) .
C4 F2 1.350(4) .
C4 C5 1.361(4) .
C5 C6 1.387(4) .
C6 C7 1.459(4) .
C7 O3 1.267(3) .
C7 C8 1.414(4) .
C8 C9 1.374(4) .
C8 C10 1.494(4) .
C9 N1 1.346(3) .
C10 O2 1.200(4) .
C10 O1 1.328(3) .
C11 N1 1.482(3) .
C11 C12 1.515(4) .
C12 N2 1.325(4) .
C12 C16 1.384(4) .
C13 N2 1.344(4) .
C13 C14 1.365(5) .
C14 C15 1.355(5) .
C15 C16 1.373(5) .
C17 O4 1.372(4) .
C17 C18 1.498(5) .
